data_7719396
loop_
_publ_author_name
'Kelly, Conor T.'
'Cuza, Emmelyne'
'Pasquetti, Eoin'
'Quinn, Niall'
'Griffin, Michael'
'Nockemann, Peter'
'M&#xfc;ller-Bunz, Helge'
'Bruno-Colmenarez, Julia'
'Felton, Solveig'
'Lada, Zoi G.'
'Morgan, Grace G.'

_publ_section_title
;
 Symmetric and asymmetric ligands for Fe<sup>III</sup> spin crossover -
 the influence of the <i>C</i><sub>2</sub> axis.
;
_journal_issue 38
_journal_name_full 'Dalton transactions (Cambridge, England : 2003)'
_journal_page_first 14522
_journal_page_last 14532
_journal_paper_doi 10.1039/d5dt01833a
_journal_volume 54
_journal_year 2025
_chemical_formula_moiety 'C21 H24 Br2 Fe N4 O2, Cl O4'
_chemical_formula_sum 'C21 H24 Br2 Cl Fe N4 O6'
_chemical_formula_weight 679.56
_space_group_crystal_system monoclinic
_space_group_IT_number 14
_space_group_name_Hall '-P 2ybc'
_space_group_name_H-M_alt 'P 1 21/c 1'
_atom_sites_solution_hydrogens mixed
_atom_sites_solution_primary iterative
_audit_creation_date 2022-03-30
_audit_creation_method
;
Olex2 1.3
(compiled 2020.11.12 svn.r5f609507 for OlexSys, GUI svn.r6408)
;
_audit_update_record
;
2025-06-04 deposited with the CCDC.	2025-09-05 downloaded from the CCDC.
;
_cell_angle_alpha 90
_cell_angle_beta 92.048(2)
_cell_angle_gamma 90
_cell_formula_units_Z 4
_cell_length_a 9.0336(2)
_cell_length_b 17.7098(4)
_cell_length_c 15.1217(3)
_cell_measurement_reflns_used 14014
_cell_measurement_temperature 100.0(3)
_cell_measurement_theta_max 29.4350
_cell_measurement_theta_min 2.2680
_cell_volume 2417.67(9)
_computing_cell_refinement 'CrysAlisPro 1.171.41.123a (Rigaku OD, 2022)'
_computing_data_collection 'CrysAlisPro 1.171.41.123a (Rigaku OD, 2022)'
_computing_data_reduction 'CrysAlisPro 1.171.41.123a (Rigaku OD, 2022)'
_computing_molecular_graphics 'Olex2 1.3 (Dolomanov et al., 2009)'
_computing_publication_material 'Olex2 1.3 (Dolomanov et al., 2009)'
_computing_structure_refinement 'olex2.refine 1.3 (Bourhis et al., 2015)'
_computing_structure_solution 'olex2.solve 1.3 (Bourhis et al., 2015)'
_diffrn_ambient_environment N~2~
_diffrn_ambient_temperature 100.0(3)
_diffrn_detector 'CCD plate'
_diffrn_detector_area_resol_mean 10.3196
_diffrn_detector_type Atlas
_diffrn_measured_fraction_theta_full 1.000
_diffrn_measured_fraction_theta_max 0.892
_diffrn_measurement_details
;
List of Runs (angles in degrees, time in seconds):

  # Type    Start    End  Width  t~exp~   \w     \q     \k     \f   Frames
#--------------------------------------------------------------------------
  1  \w    -38.00   6.10   0.30   10.00    --   -9.60  72.00 -56.00  147
  2  \w    -24.00  13.20   0.30   10.00    --   -9.60 -72.00 173.00  124
  3  \w    -33.00  39.00   0.30   10.00    --    9.99 -72.00 173.00  240
  4  \w      3.90  30.00   0.30   10.00    --   -9.60 -99.00 -90.00   87
  5  \w    -10.00  16.10   0.30   10.00    --   -9.60 -99.00   0.00   87
  6  \w    -42.00  -0.90   0.30   10.00    --   -9.60 -77.00  60.00  137
  7  \w    -63.00  24.00   0.30   10.00    --    9.99 -37.00  60.00  290
  8  \w    -10.00  72.20   0.30   10.00    --    9.99  37.00  30.00  274
;
_diffrn_measurement_device 'four-circle diffractometer'
_diffrn_measurement_device_type 'SuperNova, Dual, Cu at home/near, Atlas'
_diffrn_measurement_method '\w scans'
_diffrn_orient_matrix_type 'CrysAlisPro convention (1999,Acta A55,543-557)'
_diffrn_orient_matrix_UB_11 -0.0709975000
_diffrn_orient_matrix_UB_12 0.0168981000
_diffrn_orient_matrix_UB_13 -0.0047750000
_diffrn_orient_matrix_UB_21 0.0210405000
_diffrn_orient_matrix_UB_22 0.0274828000
_diffrn_orient_matrix_UB_23 0.0321891000
_diffrn_orient_matrix_UB_31 0.0261841000
_diffrn_orient_matrix_UB_32 0.0237359000
_diffrn_orient_matrix_UB_33 -0.0338410000
_diffrn_radiation_monochromator mirror
_diffrn_radiation_probe x-ray
_diffrn_radiation_type 'Mo K\a'
_diffrn_radiation_wavelength 0.71073
_diffrn_reflns_av_R_equivalents 0.0390
_diffrn_reflns_av_unetI/netI 0.0287
_diffrn_reflns_Laue_measured_fraction_full 1.000
_diffrn_reflns_Laue_measured_fraction_max 0.892
_diffrn_reflns_limit_h_max 12
_diffrn_reflns_limit_h_min -10
_diffrn_reflns_limit_k_max 24
_diffrn_reflns_limit_k_min -24
_diffrn_reflns_limit_l_max 20
_diffrn_reflns_limit_l_min -18
_diffrn_reflns_number 30386
_diffrn_reflns_point_group_measured_fraction_full 1.000
_diffrn_reflns_point_group_measured_fraction_max 0.892
_diffrn_reflns_theta_full 25.242
_diffrn_reflns_theta_max 29.599
_diffrn_reflns_theta_min 1.771
_diffrn_source 'micro-focus sealed X-ray tube'
_diffrn_source_type 'SuperNova (Mo) X-ray Source'
_exptl_absorpt_coefficient_mu 4.086
_exptl_absorpt_correction_T_max 0.844
_exptl_absorpt_correction_T_min 0.673
_exptl_absorpt_correction_type gaussian
_exptl_absorpt_process_details
;
CrysAlisPro 1.171.41.123a (Rigaku Oxford Diffraction, 2022)
Numerical absorption correction based on gaussian integration over
a multifaceted crystal model
Empirical absorption correction using spherical harmonics,
implemented in SCALE3 ABSPACK scaling algorithm.
;
_exptl_crystal_colour black
_exptl_crystal_colour_primary black
_exptl_crystal_density_diffrn 1.867
_exptl_crystal_description block
_exptl_crystal_F_000 1356
_exptl_crystal_size_max 0.15
_exptl_crystal_size_mid 0.08
_exptl_crystal_size_min 0.07
_refine_diff_density_max 0.445
_refine_diff_density_min -0.526
_refine_diff_density_rms 0.110
_refine_ls_extinction_method none
_refine_ls_goodness_of_fit_ref 1.042
_refine_ls_hydrogen_treatment mixed
_refine_ls_matrix_type full
_refine_ls_number_parameters 324
_refine_ls_number_reflns 6069
_refine_ls_number_restraints 0
_refine_ls_restrained_S_all 1.042
_refine_ls_R_factor_all 0.0325
_refine_ls_R_factor_gt 0.0261
_refine_ls_shift/su_max 0.001
_refine_ls_shift/su_mean 0.000
_refine_ls_structure_factor_coef Fsqd
_refine_ls_weighting_details 'w=1/[\s^2^(Fo^2^)+(0.0208P)^2^+1.7444P] where P=(Fo^2^+2Fc^2^)/3'
_refine_ls_weighting_scheme calc
_refine_ls_wR_factor_gt 0.0517
_refine_ls_wR_factor_ref 0.0541
_reflns_Friedel_coverage 0.000
_reflns_number_gt 5398
_reflns_number_total 6069
_reflns_threshold_expression 'I > 2\s(I)'
_cod_data_source_file d5dt01833a2.cif
_cod_data_source_block 1-4a_mor1758
_cod_depositor_comments 'Adding full bibliography for 7719387--7719420.cif.'
_cod_database_code 7719396
_shelx_shelxl_version_number 2018/3
_chemical_oxdiff_formula 'C21 H24 N4 O6 Cl Fe Br2'
_chemical_oxdiff_usercomment 'Eoin, EP48_1'
_shelx_space_group_comment
;
The symmetry employed for this shelxl refinement is uniquely defined
by the following loop, which should always be used as a source of
symmetry information in preference to the above space-group names.
They are only intended as comments.
;
_shelx_estimated_absorpt_t_max 0.763
_shelx_estimated_absorpt_t_min 0.579
_reflns_odcompleteness_completeness 99.96
_reflns_odcompleteness_iscentric 1
_reflns_odcompleteness_theta 26.32
_olex2_refinement_description
;
1. Fixed Uiso
 At 1.2 times of:
  All C(H) groups, All C(H,H) groups
2.a Secondary CH2 refined with riding coordinates:
 C8(H8a,H8b), C9(H9a,H9b), C14(H14a,H14b), C12(H12a,H12b), C11(H11a,H11b),
 C10(H10a,H10b), C13(H13a,H13b)
2.b Aromatic/amide H refined with riding coordinates:
 C3(H3a), C5(H5), C19(H19), C7(H7), C15(H15), C2(H2a), C17(H17), C20(H20)
;
_olex2_submission_special_instructions 'No special instructions were received'
_oxdiff_exptl_absorpt_empirical_details
;
Empirical correction (ABSPACK) includes:
- Absorption correction using spherical harmonics
- Frame scaling
;
_oxdiff_exptl_absorpt_empirical_full_max 1.266
_oxdiff_exptl_absorpt_empirical_full_min 0.912

loop_
_space_group_symop_operation_xyz
'x, y, z'
'-x, y+1/2, -z+1/2'
'-x, -y, -z'
'x, -y-1/2, z-1/2'

loop_
_atom_site_label
_atom_site_type_symbol
_atom_site_fract_x
_atom_site_fract_y
_atom_site_fract_z
_atom_site_U_iso_or_equiv
_atom_site_adp_type
_atom_site_occupancy
_atom_site_site_symmetry_order
_atom_site_calc_flag
_atom_site_refinement_flags_posn
_atom_site_refinement_flags_adp
_atom_site_refinement_flags_occupancy
_atom_site_disorder_assembly
_atom_site_disorder_group
Br1 Br 0.93545(2) 0.66565(2) 0.48111(2) 0.01597(5) Uani 1 1 d . . . . .
Br2 Br 0.80890(3) -0.06763(2) 0.66455(2) 0.02253(6) Uani 1 1 d . . . . .
Fe Fe 0.69545(3) 0.26866(2) 0.36724(2) 0.01103(6) Uani 1 1 d . . . . .
Cl Cl 0.33167(5) 0.48023(2) 0.21498(3) 0.01652(10) Uani 1 1 d . . . . .
O2 O 0.83245(14) 0.21559(7) 0.44586(8) 0.0134(3) Uani 1 1 d . . . . .
O1 O 0.65639(15) 0.35847(7) 0.43347(8) 0.0141(3) Uani 1 1 d . . . . .
N4 N 0.53096(17) 0.21070(8) 0.43600(10) 0.0122(3) Uani 1 1 d . . . . .
O4 O 0.42943(19) 0.45440(8) 0.28619(10) 0.0289(4) Uani 1 1 d . . . . .
O5 O 0.39649(19) 0.54497(8) 0.17452(10) 0.0309(4) Uani 1 1 d . . . . .
O3 O 0.31085(19) 0.42101(9) 0.15052(11) 0.0327(4) Uani 1 1 d . . . . .
N1 N 0.85318(18) 0.33430(8) 0.30151(10) 0.0125(3) Uani 1 1 d . . . . .
O6 O 0.19184(17) 0.50203(10) 0.24970(12) 0.0353(4) Uani 1 1 d . . . . .
N3 N 0.49455(19) 0.28874(9) 0.28370(10) 0.0156(3) Uani 1 1 d . . . . .
N2 N 0.77383(19) 0.18875(9) 0.26464(10) 0.0158(3) Uani 1 1 d . . . . .
C6 C 0.8309(2) 0.45060(10) 0.38532(12) 0.0127(4) Uani 1 1 d . . . . .
C1 C 0.7185(2) 0.42545(10) 0.44141(12) 0.0125(4) Uani 1 1 d . . . . .
C3 C 0.7369(2) 0.54515(10) 0.51968(12) 0.0135(4) Uani 1 1 d . . . . .
H3A H 0.705954 0.577289 0.565791 0.016 Uiso 1 1 calc R U . . .
C21 C 0.8225(2) 0.15249(9) 0.49199(11) 0.0113(3) Uani 1 1 d . . . . .
C18 C 0.8136(2) 0.02133(10) 0.59450(12) 0.0158(4) Uani 1 1 d . . . . .
C16 C 0.6858(2) 0.11849(10) 0.51122(11) 0.0124(4) Uani 1 1 d . . . . .
C5 C 0.8938(2) 0.52266(10) 0.39683(12) 0.0139(4) Uani 1 1 d . . . . .
H5 H 0.969326 0.539205 0.359193 0.017 Uiso 1 1 calc R U . . .
C4 C 0.8457(2) 0.56926(9) 0.46294(12) 0.0135(4) Uani 1 1 d . . . . .
C19 C 0.9492(2) 0.05378(10) 0.57705(12) 0.0164(4) Uani 1 1 d . . . . .
H19 H 1.038461 0.031667 0.599853 0.020 Uiso 1 1 calc R U . . .
C7 C 0.8928(2) 0.40290(10) 0.31859(12) 0.0141(4) Uani 1 1 d . . . . .
H7 H 0.968967 0.423765 0.284433 0.017 Uiso 1 1 calc R U . . .
C15 C 0.5455(2) 0.15181(10) 0.48506(11) 0.0128(4) Uani 1 1 d . . . . .
H15 H 0.458163 0.128711 0.505415 0.015 Uiso 1 1 calc R U . . .
C2 C 0.6745(2) 0.47460(10) 0.50878(12) 0.0131(4) Uani 1 1 d . . . . .
H2A H 0.600078 0.458792 0.547570 0.016 Uiso 1 1 calc R U . . .
C17 C 0.6828(2) 0.05234(10) 0.56339(12) 0.0143(4) Uani 1 1 d . . . . .
H17 H 0.591034 0.029586 0.576775 0.017 Uiso 1 1 calc R U . . .
C8 C 0.9361(2) 0.29356(10) 0.23407(12) 0.0162(4) Uani 1 1 d . . . . .
H8A H 1.039979 0.311418 0.234256 0.019 Uiso 1 1 calc R U . . .
H8B H 0.890324 0.302311 0.174492 0.019 Uiso 1 1 calc R U . . .
C20 C 0.9534(2) 0.11862(10) 0.52617(12) 0.0147(4) Uani 1 1 d . . . . .
H20 H 1.046394 0.140699 0.514068 0.018 Uiso 1 1 calc R U . . .
C9 C 0.9311(2) 0.21023(10) 0.25711(13) 0.0172(4) Uani 1 1 d . . . . .
H9A H 0.977063 0.180025 0.210338 0.021 Uiso 1 1 calc R U . . .
H9B H 0.986182 0.200806 0.313806 0.021 Uiso 1 1 calc R U . . .
C14 C 0.3859(2) 0.24546(10) 0.42238(13) 0.0159(4) Uani 1 1 d . . . . .
H14A H 0.382555 0.294263 0.454171 0.019 Uiso 1 1 calc R U . . .
H14B H 0.308252 0.212093 0.445447 0.019 Uiso 1 1 calc R U . . .
C12 C 0.4949(3) 0.26953(11) 0.18802(13) 0.0212(4) Uani 1 1 d . . . . .
H12A H 0.564926 0.303410 0.158459 0.025 Uiso 1 1 calc R U . . .
H12B H 0.394853 0.278760 0.161381 0.025 Uiso 1 1 calc R U . . .
C11 C 0.5385(2) 0.18778(11) 0.17070(13) 0.0221(4) Uani 1 1 d . . . . .
H11A H 0.492724 0.154905 0.215067 0.027 Uiso 1 1 calc R U . . .
H11B H 0.498601 0.172594 0.111529 0.027 Uiso 1 1 calc R U . . .
C10 C 0.7044(2) 0.17537(11) 0.17469(13) 0.0205(4) Uani 1 1 d . . . . .
H10A H 0.725371 0.122877 0.156427 0.025 Uiso 1 1 calc R U . . .
H10B H 0.750544 0.209666 0.131925 0.025 Uiso 1 1 calc R U . . .
C13 C 0.3592(2) 0.25791(11) 0.32417(13) 0.0196(4) Uani 1 1 d . . . . .
H13A H 0.331659 0.209452 0.295387 0.023 Uiso 1 1 calc R U . . .
H13B H 0.275961 0.293640 0.314344 0.023 Uiso 1 1 calc R U . . .
H2 H 0.770(2) 0.1485(12) 0.2941(14) 0.014(5) Uiso 1 1 d . . . . .
H3 H 0.490(3) 0.3350(14) 0.2883(16) 0.023(6) Uiso 1 1 d . . . . .

loop_
_atom_site_aniso_label
_atom_site_aniso_U_11
_atom_site_aniso_U_22
_atom_site_aniso_U_33
_atom_site_aniso_U_23
_atom_site_aniso_U_13
_atom_site_aniso_U_12
Br1 0.01900(10) 0.00921(9) 0.01987(10) -0.00157(6) 0.00304(7) -0.00330(7)
Br2 0.03457(13) 0.01167(9) 0.02113(10) 0.00682(7) -0.00225(9) 0.00200(8)
Fe 0.01435(14) 0.00734(12) 0.01142(12) 0.00133(9) 0.00054(10) -0.00084(9)
Cl 0.0177(2) 0.0139(2) 0.0180(2) -0.00074(16) 0.00226(18) 0.00304(17)
O2 0.0138(7) 0.0115(6) 0.0147(6) 0.0036(5) -0.0003(5) -0.0019(5)
O1 0.0176(7) 0.0088(6) 0.0163(6) -0.0002(5) 0.0034(5) -0.0026(5)
N4 0.0137(8) 0.0098(7) 0.0131(7) 0.0002(5) -0.0003(6) 0.0007(6)
O4 0.0405(10) 0.0210(7) 0.0244(8) 0.0037(6) -0.0070(7) 0.0094(7)
O5 0.0448(11) 0.0211(8) 0.0273(8) 0.0087(6) 0.0111(7) -0.0004(7)
O3 0.0345(10) 0.0267(8) 0.0364(9) -0.0171(7) -0.0048(7) 0.0066(7)
N1 0.0153(8) 0.0109(7) 0.0112(7) 0.0007(5) 0.0006(6) 0.0009(6)
O6 0.0182(8) 0.0389(9) 0.0493(10) -0.0175(8) 0.0092(7) -0.0005(7)
N3 0.0211(9) 0.0089(7) 0.0167(8) 0.0011(6) -0.0028(7) 0.0003(6)
N2 0.0240(9) 0.0089(7) 0.0143(8) 0.0009(6) -0.0012(7) 0.0003(6)
C6 0.0140(9) 0.0110(8) 0.0130(8) 0.0018(6) 0.0005(7) 0.0007(7)
C1 0.0137(9) 0.0095(8) 0.0140(8) 0.0024(6) -0.0016(7) 0.0010(7)
C3 0.0166(10) 0.0099(8) 0.0139(9) -0.0001(6) 0.0002(7) 0.0030(7)
C21 0.0170(10) 0.0093(8) 0.0076(8) -0.0016(6) 0.0005(7) 0.0000(7)
C18 0.0277(11) 0.0081(8) 0.0116(8) 0.0019(6) -0.0002(8) 0.0019(7)
C16 0.0166(10) 0.0104(8) 0.0103(8) -0.0004(6) 0.0008(7) 0.0005(7)
C5 0.0142(9) 0.0115(8) 0.0159(9) 0.0020(6) 0.0009(7) -0.0016(7)
C4 0.0152(10) 0.0074(8) 0.0177(9) 0.0003(6) -0.0016(7) -0.0020(7)
C19 0.0206(10) 0.0132(9) 0.0150(9) -0.0011(7) -0.0035(8) 0.0055(7)
C7 0.0152(10) 0.0137(9) 0.0134(9) 0.0029(6) 0.0015(7) -0.0011(7)
C15 0.0162(10) 0.0110(8) 0.0112(8) -0.0015(6) 0.0022(7) -0.0028(7)
C2 0.0134(9) 0.0118(8) 0.0142(9) 0.0018(6) 0.0019(7) -0.0001(7)
C17 0.0196(10) 0.0104(8) 0.0130(8) 0.0001(6) 0.0017(7) -0.0017(7)
C8 0.0199(10) 0.0144(9) 0.0145(9) -0.0016(7) 0.0051(8) 0.0002(7)
C20 0.0155(10) 0.0136(8) 0.0149(9) -0.0028(7) 0.0008(7) 0.0003(7)
C9 0.0222(11) 0.0136(9) 0.0159(9) -0.0010(7) 0.0021(8) 0.0047(7)
C14 0.0127(9) 0.0142(9) 0.0207(9) 0.0014(7) 0.0005(8) 0.0006(7)
C12 0.0305(12) 0.0162(9) 0.0163(9) 0.0013(7) -0.0059(8) 0.0019(8)
C11 0.0305(12) 0.0166(9) 0.0186(10) -0.0042(7) -0.0079(9) -0.0011(8)
C10 0.0311(12) 0.0152(9) 0.0151(9) -0.0039(7) -0.0021(8) 0.0006(8)
C13 0.0166(10) 0.0189(10) 0.0229(10) 0.0039(7) -0.0038(8) -0.0015(8)

loop_
_atom_type_symbol
_atom_type_description
_atom_type_scat_dispersion_real
_atom_type_scat_dispersion_imag
_atom_type_scat_source
C C 0.0033 0.0016 'International Tables Vol C Tables 4.2.6.8 and 6.1.1.4'
H H 0.0000 0.0000 'International Tables Vol C Tables 4.2.6.8 and 6.1.1.4'
N N 0.0061 0.0033 'International Tables Vol C Tables 4.2.6.8 and 6.1.1.4'
O O 0.0106 0.0060 'International Tables Vol C Tables 4.2.6.8 and 6.1.1.4'
Cl Cl 0.1484 0.1585 'International Tables Vol C Tables 4.2.6.8 and 6.1.1.4'
Fe Fe 0.3463 0.8444 'International Tables Vol C Tables 4.2.6.8 and 6.1.1.4'
Br Br -0.2901 2.4595 'International Tables Vol C Tables 4.2.6.8 and 6.1.1.4'

loop_
_exptl_crystal_face_index_h
_exptl_crystal_face_index_k
_exptl_crystal_face_index_l
_exptl_crystal_face_perp_dist
3 24 -1 0.0278
-4 -2 21 0.0723
6 14 -15 0.0496
-6 -14 15 0.0610
-12 -7 6 0.0440
13 0 2 0.0410
6 -22 1 0.0374
-9 -2 16 0.0505
9 2 -16 0.0414
-5 -23 0 0.0348
0 -5 -21 0.0610
-12 -6 -2 0.0374
-10 4 -13 0.0549
-9 17 0 0.0299

loop_
_geom_angle_atom_site_label_1
_geom_angle_atom_site_label_2
_geom_angle_atom_site_label_3
_geom_angle
_geom_angle_site_symmetry_1
_geom_angle_site_symmetry_3
_geom_angle_publ_flag
O2 Fe N4 84.65(6) . . ?
O2 Fe N1 97.43(6) . . ?
O2 Fe N3 158.30(6) . . ?
O2 Fe N2 84.67(6) . . ?
O1 Fe O2 102.01(6) . . ?
O1 Fe N4 90.01(6) . . ?
O1 Fe N1 85.94(6) . . ?
O1 Fe N3 90.14(6) . . ?
O1 Fe N2 163.01(6) . . ?
N4 Fe N1 175.76(6) . . ?
N4 Fe N3 77.34(6) . . ?
N4 Fe N2 106.28(6) . . ?
N1 Fe N3 101.36(6) . . ?
N1 Fe N2 77.65(6) . . ?
N3 Fe N2 88.80(6) . . ?
O5 Cl O4 108.88(10) . . ?
O5 Cl O3 109.81(10) . . ?
O5 Cl O6 108.57(10) . . ?
O3 Cl O4 109.64(9) . . ?
O6 Cl O4 109.57(10) . . ?
O6 Cl O3 110.34(10) . . ?
C21 O2 Fe 133.04(12) . . ?
C1 O1 Fe 135.15(12) . . ?
C15 N4 Fe 128.34(13) . . ?
C15 N4 C14 119.90(16) . . ?
C14 N4 Fe 111.76(11) . . ?
C7 N1 Fe 127.61(13) . . ?
C7 N1 C8 117.07(16) . . ?
C8 N1 Fe 115.06(11) . . ?
Fe N3 H3 98.7(17) . . ?
C12 N3 Fe 119.39(13) . . ?
C12 N3 C13 110.26(16) . . ?
C12 N3 H3 108.2(17) . . ?
C13 N3 Fe 112.12(11) . . ?
C13 N3 H3 106.9(17) . . ?
Fe N2 H2 98.7(15) . . ?
C9 N2 Fe 102.68(11) . . ?
C9 N2 C10 110.08(15) . . ?
C9 N2 H2 108.2(15) . . ?
C10 N2 Fe 126.78(12) . . ?
C10 N2 H2 108.9(15) . . ?
C1 C6 C7 122.52(16) . . ?
C5 C6 C1 120.42(16) . . ?
C5 C6 C7 116.93(16) . . ?
O1 C1 C6 122.74(16) . . ?
O1 C1 C2 119.52(16) . . ?
C2 C1 C6 117.74(16) . . ?
C4 C3 H3A 120.1 . . ?
C2 C3 H3A 120.1 . . ?
C2 C3 C4 119.89(16) . . ?
O2 C21 C16 123.04(16) . . ?
O2 C21 C20 118.79(17) . . ?
C20 C21 C16 118.14(16) . . ?
C19 C18 Br2 119.17(14) . . ?
C17 C18 Br2 119.15(15) . . ?
C17 C18 C19 121.68(17) . . ?
C21 C16 C15 122.37(16) . . ?
C21 C16 C17 120.17(17) . . ?
C17 C16 C15 117.29(17) . . ?
C6 C5 H5 120.1 . . ?
C4 C5 C6 119.77(17) . . ?
C4 C5 H5 120.1 . . ?
C3 C4 Br1 119.42(13) . . ?
C5 C4 Br1 119.80(14) . . ?
C5 C4 C3 120.70(16) . . ?
C18 C19 H19 120.3 . . ?
C20 C19 C18 119.46(18) . . ?
C20 C19 H19 120.3 . . ?
N1 C7 C6 125.42(17) . . ?
N1 C7 H7 117.3 . . ?
C6 C7 H7 117.3 . . ?
N4 C15 C16 124.23(17) . . ?
N4 C15 H15 117.9 . . ?
C16 C15 H15 117.9 . . ?
C1 C2 H2A 119.3 . . ?
C3 C2 C1 121.46(17) . . ?
C3 C2 H2A 119.3 . . ?
C18 C17 C16 119.33(18) . . ?
C18 C17 H17 120.3 . . ?
C16 C17 H17 120.3 . . ?
N1 C8 H8A 110.3 . . ?
N1 C8 H8B 110.3 . . ?
N1 C8 C9 107.26(15) . . ?
H8A C8 H8B 108.5 . . ?
C9 C8 H8A 110.3 . . ?
C9 C8 H8B 110.3 . . ?
C21 C20 H20 119.4 . . ?
C19 C20 C21 121.21(18) . . ?
C19 C20 H20 119.4 . . ?
N2 C9 C8 107.74(16) . . ?
N2 C9 H9A 110.2 . . ?
N2 C9 H9B 110.2 . . ?
C8 C9 H9A 110.2 . . ?
C8 C9 H9B 110.2 . . ?
H9A C9 H9B 108.5 . . ?
N4 C14 H14A 110.1 . . ?
N4 C14 H14B 110.1 . . ?
N4 C14 C13 108.16(16) . . ?
H14A C14 H14B 108.4 . . ?
C13 C14 H14A 110.1 . . ?
C13 C14 H14B 110.1 . . ?
N3 C12 H12A 108.9 . . ?
N3 C12 H12B 108.9 . . ?
N3 C12 C11 113.20(16) . . ?
H12A C12 H12B 107.8 . . ?
C11 C12 H12A 108.9 . . ?
C11 C12 H12B 108.9 . . ?
C12 C11 H11A 109.0 . . ?
C12 C11 H11B 109.0 . . ?
H11A C11 H11B 107.8 . . ?
C10 C11 C12 113.10(17) . . ?
C10 C11 H11A 109.0 . . ?
C10 C11 H11B 109.0 . . ?
N2 C10 C11 113.29(16) . . ?
N2 C10 H10A 108.9 . . ?
N2 C10 H10B 108.9 . . ?
C11 C10 H10A 108.9 . . ?
C11 C10 H10B 108.9 . . ?
H10A C10 H10B 107.7 . . ?
N3 C13 C14 110.64(16) . . ?
N3 C13 H13A 109.5 . . ?
N3 C13 H13B 109.5 . . ?
C14 C13 H13A 109.5 . . ?
C14 C13 H13B 109.5 . . ?
H13A C13 H13B 108.1 . . ?

loop_
_geom_bond_atom_site_label_1
_geom_bond_atom_site_label_2
_geom_bond_distance
_geom_bond_site_symmetry_2
_geom_bond_publ_flag
Br1 C4 1.9057(17) . ?
Br2 C18 1.8999(17) . ?
Fe O2 1.9296(13) . ?
Fe O1 1.9189(12) . ?
Fe N4 2.1103(15) . ?
Fe N1 2.1144(15) . ?
Fe N3 2.2028(17) . ?
Fe N2 2.2339(16) . ?
Cl O4 1.4424(15) . ?
Cl O5 1.4344(15) . ?
Cl O3 1.4396(15) . ?
Cl O6 1.4380(16) . ?
O2 C21 1.322(2) . ?
O1 C1 1.316(2) . ?
N4 C15 1.284(2) . ?
N4 C14 1.456(2) . ?
N1 C7 1.290(2) . ?
N1 C8 1.475(2) . ?
N3 C12 1.486(2) . ?
N3 C13 1.490(3) . ?
N3 H3 0.82(2) . ?
N2 C9 1.479(3) . ?
N2 C10 1.496(2) . ?
N2 H2 0.84(2) . ?
C6 C1 1.418(3) . ?
C6 C5 1.405(2) . ?
C6 C7 1.444(3) . ?
C1 C2 1.408(2) . ?
C3 H3A 0.9500 . ?
C3 C4 1.394(3) . ?
C3 C2 1.378(2) . ?
C21 C16 1.413(3) . ?
C21 C20 1.408(3) . ?
C18 C19 1.387(3) . ?
C18 C17 1.371(3) . ?
C16 C15 1.440(3) . ?
C16 C17 1.413(2) . ?
C5 H5 0.9500 . ?
C5 C4 1.379(3) . ?
C19 H19 0.9500 . ?
C19 C20 1.384(3) . ?
C7 H7 0.9500 . ?
C15 H15 0.9500 . ?
C2 H2A 0.9500 . ?
C17 H17 0.9500 . ?
C8 H8A 0.9900 . ?
C8 H8B 0.9900 . ?
C8 C9 1.517(3) . ?
C20 H20 0.9500 . ?
C9 H9A 0.9900 . ?
C9 H9B 0.9900 . ?
C14 H14A 0.9900 . ?
C14 H14B 0.9900 . ?
C14 C13 1.512(3) . ?
C12 H12A 0.9900 . ?
C12 H12B 0.9900 . ?
C12 C11 1.526(3) . ?
C11 H11A 0.9900 . ?
C11 H11B 0.9900 . ?
C11 C10 1.513(3) . ?
C10 H10A 0.9900 . ?
C10 H10B 0.9900 . ?
C13 H13A 0.9900 . ?
C13 H13B 0.9900 . ?

loop_
_geom_torsion_atom_site_label_1
_geom_torsion_atom_site_label_2
_geom_torsion_atom_site_label_3
_geom_torsion_atom_site_label_4
_geom_torsion
_geom_torsion_site_symmetry_1
_geom_torsion_site_symmetry_2
_geom_torsion_site_symmetry_3
_geom_torsion_site_symmetry_4
_geom_torsion_publ_flag
Br2 C18 C19 C20 -179.92(14) . . . . ?
Br2 C18 C17 C16 -179.97(13) . . . . ?
Fe O2 C21 C16 -17.7(3) . . . . ?
Fe O2 C21 C20 164.39(12) . . . . ?
Fe O1 C1 C6 10.0(3) . . . . ?
Fe O1 C1 C2 -169.10(13) . . . . ?
Fe N4 C15 C16 7.8(3) . . . . ?
Fe N4 C14 C13 48.90(17) . . . . ?
Fe N1 C7 C6 -2.9(3) . . . . ?
Fe N1 C8 C9 -23.30(19) . . . . ?
Fe N3 C12 C11 54.9(2) . . . . ?
Fe N3 C13 C14 19.23(19) . . . . ?
Fe N2 C9 C8 -56.66(15) . . . . ?
Fe N2 C10 C11 -29.7(2) . . . . ?
O2 C21 C16 C15 -2.7(3) . . . . ?
O2 C21 C16 C17 -177.90(16) . . . . ?
O2 C21 C20 C19 178.10(16) . . . . ?
O1 C1 C2 C3 179.78(17) . . . . ?
N4 C14 C13 N3 -43.6(2) . . . . ?
N1 C8 C9 N2 54.31(19) . . . . ?
N3 C12 C11 C10 -81.6(2) . . . . ?
C6 C1 C2 C3 0.6(3) . . . . ?
C6 C5 C4 Br1 177.94(14) . . . . ?
C6 C5 C4 C3 1.2(3) . . . . ?
C1 C6 C5 C4 -0.2(3) . . . . ?
C1 C6 C7 N1 1.1(3) . . . . ?
C21 C16 C15 N4 6.4(3) . . . . ?
C21 C16 C17 C18 -0.5(3) . . . . ?
C18 C19 C20 C21 0.2(3) . . . . ?
C16 C21 C20 C19 0.1(3) . . . . ?
C5 C6 C1 O1 -179.84(17) . . . . ?
C5 C6 C1 C2 -0.7(3) . . . . ?
C5 C6 C7 N1 177.02(18) . . . . ?
C4 C3 C2 C1 0.4(3) . . . . ?
C19 C18 C17 C16 0.9(3) . . . . ?
C7 N1 C8 C9 151.22(17) . . . . ?
C7 C6 C1 O1 -4.0(3) . . . . ?
C7 C6 C1 C2 175.09(17) . . . . ?
C7 C6 C5 C4 -176.21(17) . . . . ?
C15 N4 C14 C13 -130.96(17) . . . . ?
C15 C16 C17 C18 -175.94(16) . . . . ?
C2 C3 C4 Br1 -178.04(14) . . . . ?
C2 C3 C4 C5 -1.3(3) . . . . ?
C17 C18 C19 C20 -0.7(3) . . . . ?
C17 C16 C15 N4 -178.23(17) . . . . ?
C8 N1 C7 C6 -176.58(17) . . . . ?
C20 C21 C16 C15 175.22(16) . . . . ?
C20 C21 C16 C17 0.0(2) . . . . ?
C9 N2 C10 C11 -154.11(16) . . . . ?
C14 N4 C15 C16 -172.34(16) . . . . ?
C12 N3 C13 C14 154.85(16) . . . . ?
C12 C11 C10 N2 64.8(2) . . . . ?
C10 N2 C9 C8 80.71(18) . . . . ?
C13 N3 C12 C11 -77.1(2) . . . . ?

loop_
_exptl_oxdiff_crystal_face_indexfrac_h
_exptl_oxdiff_crystal_face_indexfrac_k
_exptl_oxdiff_crystal_face_indexfrac_l
_exptl_oxdiff_crystal_face_x
_exptl_oxdiff_crystal_face_y
_exptl_oxdiff_crystal_face_z
3.4248 24.0192 -1.2119 0.1685 0.6932 0.7008
-3.6568 -2.2426 20.5305 0.1237 0.5223 -0.8438
6.1994 14.1084 -14.5619 -0.1322 0.0494 0.9900
-5.9217 -14.2595 14.7653 0.1090 -0.0412 -0.9932
-11.6621 -7.4070 6.4863 0.6718 -0.2402 -0.7007
12.6512 -0.0157 1.7608 -0.9069 0.3224 0.2713
6.0338 -21.9157 1.1823 -0.8044 -0.4373 -0.4022
-8.7979 -1.6468 15.8613 0.5211 0.2802 -0.8062
8.6401 2.4676 -16.0219 -0.4952 -0.2661 0.8270
-5.1522 -22.8215 -0.3373 -0.0182 -0.7465 -0.6652
0.4187 -5.4915 -20.7895 -0.0233 -0.8113 0.5842
-12.2872 -5.9090 -1.7735 0.7810 -0.4780 -0.4020
-9.5889 4.2977 -12.9711 0.8154 -0.5012 0.2899
-9.2925 17.0743 0.1834 0.9474 0.2796 0.1558
